data_1519986
loop_
_publ_author_name
'Callear, Samantha K.'
'Hursthouse, Michael B.'

_publ_section_title
;
 Tetramethylbutylammonium aniline-4-sulphonate
;
_journal_name_full 'Crystal Structure Report Archive'
_journal_page_first 572
_journal_year 2008
_chemical_formula_sum 'C14 H26 N2 O3 S'
_chemical_formula_weight 302.43
_chemical_name_systematic
;
Tetramethylbutylammonium aniline-4-sulphonate
;
_space_group_IT_number 4
_symmetry_cell_setting monoclinic
_symmetry_space_group_name_Hall 'P 2yb'
_symmetry_space_group_name_H-M 'P 1 21 1'
_atom_sites_solution_hydrogens geom
_atom_sites_solution_primary direct
_atom_sites_solution_secondary difmap
_cell_angle_alpha 90.00
_cell_angle_beta 96.148(7)
_cell_angle_gamma 90.00
_cell_formula_units_Z 4
_cell_length_a 11.6414(17)
_cell_length_b 6.2915(8)
_cell_length_c 22.249(3)
_cell_measurement_reflns_used 3064
_cell_measurement_temperature 120(2)
_cell_measurement_theta_max 27.48
_cell_measurement_theta_min 2.91
_cell_volume 1620.2(4)
_computing_cell_refinement 'DENZO (Otwinowski & Minor, 1997) & COLLECT (Hooft, R.W.W., 1998)'
_computing_data_collection 'COLLECT (Hooft, R.W.W., 1998)'
_computing_data_reduction 'DENZO (Otwinowski & Minor, 1997) & COLLECT (Hooft, R.W.W., 1998)'
_computing_structure_refinement 'SHELXL-97 (Sheldrick, 1997)'
_diffrn_ambient_temperature 120(2)
_diffrn_detector_area_resol_mean 9.091
_diffrn_measured_fraction_theta_full 0.980
_diffrn_measured_fraction_theta_max 0.980
_diffrn_measurement_device_type 'Bruker-Nonius 95mm CCD camera on \k-goniostat'
_diffrn_measurement_method '\f & \w scans'
_diffrn_radiation_monochromator graphite
_diffrn_radiation_source 'Bruker-Nonius FR591 rotating anode'
_diffrn_radiation_type MoK\a
_diffrn_radiation_wavelength 0.71073
_diffrn_reflns_av_R_equivalents 0.2133
_diffrn_reflns_av_sigmaI/netI 0.3756
_diffrn_reflns_limit_h_max 15
_diffrn_reflns_limit_h_min -13
_diffrn_reflns_limit_k_max 8
_diffrn_reflns_limit_k_min -8
_diffrn_reflns_limit_l_max 23
_diffrn_reflns_limit_l_min -28
_diffrn_reflns_number 14658
_diffrn_reflns_theta_full 27.48
_diffrn_reflns_theta_max 27.48
_diffrn_reflns_theta_min 3.11
_exptl_absorpt_coefficient_mu 0.209
_exptl_absorpt_correction_T_max 0.9958
_exptl_absorpt_correction_T_min 0.9535
_exptl_absorpt_correction_type multi-scan
_exptl_absorpt_process_details 'SADABS V2.10 (Sheldrick, G.M., 2003)'
_exptl_crystal_colour colourless
_exptl_crystal_density_diffrn 1.240
_exptl_crystal_density_method 'not measured'
_exptl_crystal_description lath
_exptl_crystal_F_000 656
_exptl_crystal_size_max 0.23
_exptl_crystal_size_mid 0.11
_exptl_crystal_size_min 0.02
_refine_diff_density_max 0.445
_refine_diff_density_min -0.443
_refine_diff_density_rms 0.104
_refine_ls_abs_structure_details 'Flack H D (1983), Acta Cryst. A39, 876-881'
_refine_ls_abs_structure_Flack -0.10(19)
_refine_ls_extinction_coef 0.027(3)
_refine_ls_extinction_expression Fc^*^=kFc[1+0.001xFc^2^\l^3^/sin(2\q)]^-1/4^
_refine_ls_extinction_method SHELXL
_refine_ls_goodness_of_fit_ref 0.966
_refine_ls_hydrogen_treatment constr
_refine_ls_matrix_type full
_refine_ls_number_parameters 402
_refine_ls_number_reflns 6849
_refine_ls_number_restraints 3
_refine_ls_restrained_S_all 0.965
_refine_ls_R_factor_all 0.2587
_refine_ls_R_factor_gt 0.1006
_refine_ls_shift/su_max 0.067
_refine_ls_shift/su_mean 0.004
_refine_ls_structure_factor_coef Fsqd
_refine_ls_weighting_details 'calc w=1/[\s^2^(Fo^2^)+(0.0794P)^2^+0.0000P] where P=(Fo^2^+2Fc^2^)/3'
_refine_ls_weighting_scheme calc
_refine_ls_wR_factor_gt 0.1908
_refine_ls_wR_factor_ref 0.2561
_reflns_number_gt 2674
_reflns_number_total 6849
_reflns_threshold_expression >2sigma(I)
_cod_data_source_file eCrystal-572.cif
_cod_data_source_block 06skc0072p21
_cod_depositor_comments
;
Citation :
Callear, Samantha K. and Hursthouse, Michael B. (2008) 
University of Southampton, Crystal Structure Report Archive. 
(doi:10.5258/ecrystals/572)

More at:
http://ecrystals.chem.soton.ac.uk/572/
;
_cod_original_cell_volume 1620.1(4)
_cod_original_sg_symbol_H-M P21
_cod_database_code 1519986

loop_
_symmetry_equiv_pos_as_xyz
'x, y, z'
'-x, y+1/2, -z'

loop_
_atom_site_label
_atom_site_type_symbol
_atom_site_fract_x
_atom_site_fract_y
_atom_site_fract_z
_atom_site_U_iso_or_equiv
_atom_site_adp_type
_atom_site_occupancy
_atom_site_symmetry_multiplicity
_atom_site_calc_flag
_atom_site_refinement_flags
_atom_site_disorder_assembly
_atom_site_disorder_group
C1 C -0.0460(7) 0.6442(13) 0.1868(4) 0.028(2) Uani 1 1 d . . .
C2 C -0.1145(7) 0.4968(13) 0.2112(4) 0.030(2) Uani 1 1 d . . .
H2 H -0.1138 0.3538 0.1975 0.036 Uiso 1 1 calc R . .
C3 C -0.1834(7) 0.5497(14) 0.2546(4) 0.032(2) Uani 1 1 d . . .
H3 H -0.2313 0.4445 0.2697 0.038 Uiso 1 1 calc R . .
C4 C -0.1845(7) 0.7576(14) 0.2772(4) 0.034(2) Uani 1 1 d . . .
C5 C -0.1118(8) 0.9083(14) 0.2549(4) 0.038(2) Uani 1 1 d . . .
H5 H -0.1081 1.0481 0.2711 0.046 Uiso 1 1 calc R . .
C6 C -0.0435(7) 0.8532(14) 0.2081(4) 0.029(2) Uani 1 1 d . . .
H6 H 0.0033 0.9569 0.1916 0.035 Uiso 1 1 calc R . .
N4 N -0.2544(6) 0.8118(12) 0.3198(3) 0.039(2) Uani 1 1 d . . .
H4A H -0.2541 0.9429 0.3336 0.047 Uiso 1 1 calc R . .
H4B H -0.2999 0.7159 0.3336 0.047 Uiso 1 1 calc R . .
O1A O 0.0347(5) 0.3515(9) 0.1225(3) 0.0348(16) Uani 1 1 d . . .
O1B O 0.1558(4) 0.6594(9) 0.1466(3) 0.0359(16) Uani 1 1 d . . .
O1C O -0.0127(5) 0.6812(9) 0.0737(3) 0.0370(17) Uani 1 1 d . . .
S1 S 0.03991(18) 0.5806(3) 0.12937(11) 0.0307(6) Uani 1 1 d . . .
C21A C -0.387(5) 0.043(7) 0.1708(18) 0.033(7) Uani 0.494(17) 1 d PD A 1
H21A H -0.4686 0.0339 0.1780 0.050 Uiso 0.494(17) 1 calc PR A 1
H21B H -0.3451 0.1299 0.2026 0.050 Uiso 0.494(17) 1 calc PR A 1
H21C H -0.3536 -0.0997 0.1715 0.050 Uiso 0.494(17) 1 calc PR A 1
C22A C -0.378(4) 0.145(5) 0.1100(18) 0.044(6) Uani 0.494(17) 1 d PD A 1
C28A C -0.476(2) 0.031(5) 0.0723(12) 0.055(8) Uani 0.494(17) 1 d P A 1
H28A H -0.5498 0.0767 0.0850 0.083 Uiso 0.494(17) 1 calc PR A 1
H28B H -0.4671 -0.1231 0.0781 0.083 Uiso 0.494(17) 1 calc PR A 1
H28C H -0.4731 0.0651 0.0295 0.083 Uiso 0.494(17) 1 calc PR A 1
C29A C -0.4057(14) 0.375(3) 0.1126(9) 0.037(6) Uani 0.494(17) 1 d P A 1
H29A H -0.4871 0.3923 0.1192 0.056 Uiso 0.494(17) 1 calc PR A 1
H29B H -0.3917 0.4429 0.0745 0.056 Uiso 0.494(17) 1 calc PR A 1
H29C H -0.3567 0.4411 0.1460 0.056 Uiso 0.494(17) 1 calc PR A 1
C21B C -0.371(5) 0.101(7) 0.1744(18) 0.033(7) Uani 0.506(17) 1 d PD A 2
H21D H -0.3538 -0.0235 0.2003 0.050 Uiso 0.506(17) 1 calc PR A 2
H21E H -0.4460 0.1606 0.1824 0.050 Uiso 0.506(17) 1 calc PR A 2
H21F H -0.3108 0.2083 0.1832 0.050 Uiso 0.506(17) 1 calc PR A 2
C22B C -0.377(4) 0.036(4) 0.1089(17) 0.044(6) Uani 0.506(17) 1 d PD A 2
C28B C -0.4679(19) 0.163(4) 0.0706(11) 0.038(6) Uani 0.506(17) 1 d P A 2
H28D H -0.4417 0.3101 0.0675 0.057 Uiso 0.506(17) 1 calc PR A 2
H28E H -0.5402 0.1602 0.0895 0.057 Uiso 0.506(17) 1 calc PR A 2
H28F H -0.4808 0.1002 0.0301 0.057 Uiso 0.506(17) 1 calc PR A 2
C29B C -0.4051(17) -0.204(3) 0.1013(10) 0.052(7) Uani 0.506(17) 1 d P A 2
H29D H -0.3502 -0.2870 0.1283 0.078 Uiso 0.506(17) 1 calc PR A 2
H29E H -0.3995 -0.2464 0.0594 0.078 Uiso 0.506(17) 1 calc PR A 2
H29F H -0.4838 -0.2301 0.1115 0.078 Uiso 0.506(17) 1 calc PR A 2
C23 C -0.2548(6) 0.0878(16) 0.0936(4) 0.034(2) Uani 1 1 d . . .
H23A H -0.1994 0.1738 0.1203 0.041 Uiso 1 1 calc R A 1
H23B H -0.2406 -0.0626 0.1051 0.041 Uiso 1 1 calc R A 1
C24 C -0.2212(7) 0.1136(14) 0.0287(4) 0.036(2) Uani 1 1 d . A .
C26 C -0.2656(8) -0.0603(16) -0.0152(4) 0.044(3) Uani 1 1 d . . .
H26A H -0.3500 -0.0522 -0.0223 0.065 Uiso 1 1 calc R A .
H26B H -0.2429 -0.1994 0.0020 0.065 Uiso 1 1 calc R . .
H26C H -0.2325 -0.0414 -0.0535 0.065 Uiso 1 1 calc R . .
C27 C -0.2439(7) 0.3305(15) 0.0027(5) 0.045(3) Uani 1 1 d . . .
H27A H -0.2056 0.3454 -0.0342 0.067 Uiso 1 1 calc R A .
H27B H -0.2138 0.4377 0.0323 0.067 Uiso 1 1 calc R . .
H27C H -0.3273 0.3506 -0.0069 0.067 Uiso 1 1 calc R . .
N25 N -0.0900(5) 0.0908(11) 0.0360(3) 0.0308(17) Uani 1 1 d . . .
H25A H -0.0626 0.1116 -0.0003 0.046 Uiso 1 1 calc R A .
H25B H -0.0705 -0.0419 0.0498 0.046 Uiso 1 1 calc R . .
H25C H -0.0586 0.1891 0.0630 0.046 Uiso 1 1 calc R . .
C31 C 0.4842(7) 0.2460(14) 0.3209(4) 0.031(2) Uani 1 1 d . . .
C32 C 0.4474(7) 0.4085(14) 0.2787(4) 0.031(2) Uani 1 1 d . . .
H32 H 0.4750 0.5500 0.2840 0.037 Uiso 1 1 calc R . .
C33 C 0.3709(8) 0.3537(13) 0.2305(4) 0.036(2) Uani 1 1 d . . .
H33 H 0.3447 0.4609 0.2022 0.043 Uiso 1 1 calc R . .
C34 C 0.3301(7) 0.1503(14) 0.2211(4) 0.033(2) Uani 1 1 d . . .
C35 C 0.3674(7) -0.0035(15) 0.2630(5) 0.036(2) Uani 1 1 d . . .
H35 H 0.3391 -0.1446 0.2577 0.043 Uiso 1 1 calc R . .
C36 C 0.4438(8) 0.0438(13) 0.3114(5) 0.034(2) Uani 1 1 d . . .
H36 H 0.4696 -0.0653 0.3392 0.041 Uiso 1 1 calc R . .
N34 N 0.2552(6) 0.1034(13) 0.1709(4) 0.044(2) Uani 1 1 d . . .
H34A H 0.2331 0.2039 0.1447 0.053 Uiso 1 1 calc R . .
H34B H 0.2293 -0.0271 0.1650 0.053 Uiso 1 1 calc R . .
O31A O 0.5796(5) 0.5442(9) 0.3897(3) 0.0381(16) Uani 1 1 d . . .
O31B O 0.6964(5) 0.2369(9) 0.3704(3) 0.0432(18) Uani 1 1 d . . .
O31C O 0.5463(5) 0.2077(9) 0.4352(3) 0.0364(16) Uani 1 1 d . . .
S31 S 0.58458(19) 0.3140(3) 0.38254(11) 0.0345(6) Uani 1 1 d . . .
C41 C 0.8273(8) 0.1291(15) 0.6666(5) 0.055(3) Uani 1 1 d . . .
H41A H 0.8915 0.1516 0.6982 0.083 Uiso 1 1 calc R . .
H41B H 0.7592 0.0806 0.6851 0.083 Uiso 1 1 calc R . .
H41C H 0.8094 0.2628 0.6450 0.083 Uiso 1 1 calc R . .
C42 C 0.8616(7) -0.0401(15) 0.6218(4) 0.037(2) Uani 1 1 d . . .
C43 C 0.7528(7) -0.0612(14) 0.5745(4) 0.037(2) Uani 1 1 d . . .
H43A H 0.6879 -0.1011 0.5976 0.044 Uiso 1 1 calc R . .
H43B H 0.7356 0.0835 0.5585 0.044 Uiso 1 1 calc R . .
C44 C 0.7463(7) -0.2058(15) 0.5210(4) 0.040(2) Uani 1 1 d . . .
C46 C 0.9687(8) 0.033(2) 0.5942(5) 0.062(4) Uani 1 1 d . . .
H46A H 0.9465 0.1347 0.5618 0.094 Uiso 1 1 calc R . .
H46B H 1.0063 -0.0903 0.5777 0.094 Uiso 1 1 calc R . .
H46C H 1.0223 0.1006 0.6254 0.094 Uiso 1 1 calc R . .
C47 C 0.8851(9) -0.2463(16) 0.6591(6) 0.059(3) Uani 1 1 d . . .
H47A H 0.8115 -0.3116 0.6665 0.088 Uiso 1 1 calc R . .
H47B H 0.9295 -0.2121 0.6978 0.088 Uiso 1 1 calc R . .
H47C H 0.9292 -0.3457 0.6366 0.088 Uiso 1 1 calc R . .
C48 C 0.8279(8) -0.150(2) 0.4732(5) 0.073(4) Uani 1 1 d . . .
H48A H 0.8260 0.0039 0.4660 0.109 Uiso 1 1 calc R . .
H48B H 0.8029 -0.2244 0.4354 0.109 Uiso 1 1 calc R . .
H48C H 0.9069 -0.1932 0.4878 0.109 Uiso 1 1 calc R . .
C49 C 0.7577(11) -0.4439(16) 0.5364(6) 0.080(4) Uani 1 1 d . . .
H49A H 0.8385 -0.4771 0.5500 0.120 Uiso 1 1 calc R . .
H49B H 0.7322 -0.5283 0.5004 0.120 Uiso 1 1 calc R . .
H49C H 0.7095 -0.4778 0.5687 0.120 Uiso 1 1 calc R . .
N45 N 0.6264(5) -0.1820(12) 0.4892(3) 0.0321(18) Uani 1 1 d . . .
H45A H 0.5738 -0.2147 0.5152 0.048 Uiso 1 1 calc R . .
H45B H 0.6173 -0.2714 0.4569 0.048 Uiso 1 1 calc R . .
H45C H 0.6155 -0.0455 0.4763 0.048 Uiso 1 1 calc R . .

loop_
_atom_site_aniso_label
_atom_site_aniso_U_11
_atom_site_aniso_U_22
_atom_site_aniso_U_33
_atom_site_aniso_U_23
_atom_site_aniso_U_13
_atom_site_aniso_U_12
C1 0.043(5) 0.025(5) 0.014(5) -0.006(4) -0.003(4) 0.008(4)
C2 0.047(5) 0.019(4) 0.024(6) -0.008(4) 0.003(4) -0.016(4)
C3 0.027(5) 0.026(5) 0.043(7) 0.005(5) 0.004(4) -0.004(4)
C4 0.032(5) 0.040(6) 0.030(6) -0.002(5) -0.001(4) -0.009(4)
C5 0.057(6) 0.024(5) 0.032(6) -0.006(4) -0.004(5) -0.006(5)
C6 0.028(5) 0.036(6) 0.022(6) 0.000(4) 0.001(4) -0.004(4)
N4 0.054(5) 0.025(4) 0.043(5) -0.003(4) 0.024(4) 0.001(4)
O1A 0.049(4) 0.021(3) 0.035(4) -0.004(3) 0.008(3) 0.001(3)
O1B 0.029(3) 0.037(3) 0.041(5) -0.015(3) 0.003(3) -0.010(3)
O1C 0.043(4) 0.038(4) 0.032(4) 0.003(3) 0.014(3) 0.000(3)
S1 0.0368(13) 0.0277(12) 0.0288(15) -0.0014(11) 0.0087(10) 0.0015(11)
C21A 0.031(14) 0.05(2) 0.019(7) -0.018(12) 0.003(7) -0.020(14)
C22A 0.034(6) 0.064(19) 0.035(8) 0.010(18) 0.006(5) 0.01(2)
C28A 0.075(18) 0.07(2) 0.020(15) -0.003(15) 0.022(13) -0.012(18)
C29A 0.020(10) 0.051(15) 0.036(14) -0.008(10) -0.014(9) -0.001(8)
C21B 0.031(14) 0.05(2) 0.019(7) -0.018(12) 0.003(7) -0.020(14)
C22B 0.034(6) 0.064(19) 0.035(8) 0.010(18) 0.006(5) 0.01(2)
C28B 0.034(12) 0.044(13) 0.036(15) 0.027(13) 0.002(10) 0.001(12)
C29B 0.063(14) 0.029(12) 0.072(18) 0.013(11) 0.040(12) -0.001(11)
C23 0.028(4) 0.043(5) 0.032(6) 0.000(5) 0.001(4) 0.000(5)
C24 0.034(5) 0.037(6) 0.036(6) 0.008(5) 0.003(4) 0.000(5)
C26 0.051(6) 0.040(6) 0.041(7) -0.008(5) 0.012(5) -0.010(5)
C27 0.039(5) 0.028(5) 0.067(8) 0.008(5) 0.007(5) 0.006(5)
N25 0.039(4) 0.023(4) 0.030(5) -0.001(4) 0.003(3) -0.003(4)
C31 0.034(5) 0.031(5) 0.033(7) 0.003(4) 0.017(4) 0.007(4)
C32 0.047(5) 0.028(5) 0.020(6) -0.003(4) 0.015(4) -0.004(4)
C33 0.051(6) 0.027(6) 0.033(6) 0.002(4) 0.015(5) 0.013(4)
C34 0.041(5) 0.037(5) 0.020(6) 0.002(4) 0.004(4) 0.004(5)
C35 0.039(5) 0.030(5) 0.040(7) -0.017(5) 0.008(5) -0.003(4)
C36 0.048(5) 0.016(5) 0.042(7) 0.006(4) 0.020(5) 0.005(4)
N34 0.056(5) 0.040(5) 0.035(6) -0.001(4) -0.001(4) 0.004(4)
O31A 0.056(4) 0.026(3) 0.030(4) -0.004(3) -0.001(3) 0.000(3)
O31B 0.043(4) 0.041(4) 0.046(5) -0.010(3) 0.009(3) 0.006(3)
O31C 0.048(4) 0.038(4) 0.025(4) 0.006(3) 0.010(3) 0.008(3)
S31 0.0441(14) 0.0265(12) 0.0343(16) -0.0008(11) 0.0099(11) 0.0030(11)
C41 0.062(7) 0.037(6) 0.062(9) -0.007(5) -0.015(6) -0.003(5)
C42 0.041(5) 0.035(5) 0.035(6) 0.002(5) 0.011(4) -0.004(5)
C43 0.039(5) 0.026(5) 0.046(7) 0.005(5) 0.011(5) 0.012(4)
C44 0.042(5) 0.037(6) 0.038(7) -0.002(5) -0.005(5) 0.022(5)
C46 0.043(6) 0.097(10) 0.047(8) -0.021(7) 0.006(5) -0.027(6)
C47 0.057(7) 0.050(7) 0.064(9) -0.004(6) -0.019(6) 0.014(5)
C48 0.045(6) 0.145(12) 0.031(7) -0.018(8) 0.014(5) 0.022(7)
C49 0.125(10) 0.025(6) 0.080(10) -0.014(6) -0.035(8) 0.029(7)
N45 0.045(4) 0.018(3) 0.036(5) -0.002(4) 0.014(4) -0.007(4)

loop_
_atom_type_symbol
_atom_type_description
_atom_type_scat_dispersion_real
_atom_type_scat_dispersion_imag
_atom_type_scat_source
C C 0.0033 0.0016 'International Tables Vol C Tables 4.2.6.8 and 6.1.1.4'
H H 0.0000 0.0000 'International Tables Vol C Tables 4.2.6.8 and 6.1.1.4'
N N 0.0061 0.0033 'International Tables Vol C Tables 4.2.6.8 and 6.1.1.4'
O O 0.0106 0.0060 'International Tables Vol C Tables 4.2.6.8 and 6.1.1.4'
S S 0.1246 0.1234 'International Tables Vol C Tables 4.2.6.8 and 6.1.1.4'

loop_
_geom_angle_atom_site_label_1
_geom_angle_atom_site_label_2
_geom_angle_atom_site_label_3
_geom_angle
_geom_angle_site_symmetry_1
_geom_angle_site_symmetry_3
C2 C1 C6 119.5(8) . .
C2 C1 S1 122.4(6) . .
C6 C1 S1 118.0(7) . .
C3 C2 C1 121.8(8) . .
C3 C2 H2 119.1 . .
C1 C2 H2 119.1 . .
C2 C3 C4 120.8(8) . .
C2 C3 H3 119.6 . .
C4 C3 H3 119.6 . .
N4 C4 C5 120.6(8) . .
N4 C4 C3 121.0(8) . .
C5 C4 C3 118.4(9) . .
C4 C5 C6 120.2(8) . .
C4 C5 H5 119.9 . .
C6 C5 H5 119.9 . .
C1 C6 C5 119.1(8) . .
C1 C6 H6 120.5 . .
C5 C6 H6 120.4 . .
C4 N4 H4A 120.0 . .
C4 N4 H4B 120.0 . .
H4A N4 H4B 120.0 . .
O1B S1 O1A 113.3(4) . .
O1B S1 O1C 111.7(4) . .
O1A S1 O1C 109.3(4) . .
O1B S1 C1 108.5(4) . .
O1A S1 C1 106.4(4) . .
O1C S1 C1 107.3(4) . .
C29A C22A C21A 110(3) . .
C29A C22A C28A 109(3) . .
C21A C22A C28A 100(3) . .
C29A C22A C23 116(3) . .
C21A C22A C23 106(3) . .
C28A C22A C23 115(3) . .
C22B C21B H21D 109.5 . .
C22B C21B H21E 109.4 . .
H21D C21B H21E 109.5 . .
C22B C21B H21F 109.5 . .
H21D C21B H21F 109.5 . .
H21E C21B H21F 109.5 . .
C21B C22B C28B 111(4) . .
C21B C22B C23 102(3) . .
C28B C22B C23 112(2) . .
C21B C22B C29B 111(3) . .
C28B C22B C29B 109(3) . .
C23 C22B C29B 112(2) . .
C22B C28B H28D 109.5 . .
C22B C28B H28E 109.5 . .
H28D C28B H28E 109.5 . .
C22B C28B H28F 109.4 . .
H28D C28B H28F 109.5 . .
H28E C28B H28F 109.5 . .
C22B C29B H29D 109.5 . .
C22B C29B H29E 109.4 . .
H29D C29B H29E 109.5 . .
C22B C29B H29F 109.5 . .
H29D C29B H29F 109.5 . .
H29E C29B H29F 109.5 . .
C22B C23 C24 124.4(16) . .
C22B C23 C22A 25.7(12) . .
C24 C23 C22A 121.7(15) . .
C22B C23 H23A 122.9 . .
C24 C23 H23A 106.9 . .
C22A C23 H23A 106.9 . .
C22B C23 H23B 82.5 . .
C24 C23 H23B 106.9 . .
C22A C23 H23B 106.9 . .
H23A C23 H23B 106.7 . .
C27 C24 C26 112.0(8) . .
C27 C24 N25 105.2(7) . .
C26 C24 N25 105.6(7) . .
C27 C24 C23 113.9(8) . .
C26 C24 C23 114.9(7) . .
N25 C24 C23 104.0(7) . .
C24 C26 H26A 109.5 . .
C24 C26 H26B 109.5 . .
H26A C26 H26B 109.5 . .
C24 C26 H26C 109.5 . .
H26A C26 H26C 109.5 . .
H26B C26 H26C 109.5 . .
C24 C27 H27A 109.5 . .
C24 C27 H27B 109.5 . .
H27A C27 H27B 109.5 . .
C24 C27 H27C 109.5 . .
H27A C27 H27C 109.5 . .
H27B C27 H27C 109.5 . .
C24 N25 H25A 109.5 . .
C24 N25 H25B 109.5 . .
H25A N25 H25B 109.5 . .
C24 N25 H25C 109.5 . .
H25A N25 H25C 109.5 . .
H25B N25 H25C 109.5 . .
C36 C31 C32 119.6(9) . .
C36 C31 S31 122.4(7) . .
C32 C31 S31 117.9(7) . .
C33 C32 C31 117.6(8) . .
C33 C32 H32 121.2 . .
C31 C32 H32 121.2 . .
C32 C33 C34 122.8(9) . .
C32 C33 H33 118.6 . .
C34 C33 H33 118.6 . .
N34 C34 C33 120.3(9) . .
N34 C34 C35 121.7(9) . .
C33 C34 C35 118.1(8) . .
C36 C35 C34 121.1(8) . .
C36 C35 H35 119.5 . .
C34 C35 H35 119.5 . .
C35 C36 C31 120.8(8) . .
C35 C36 H36 119.6 . .
C31 C36 H36 119.6 . .
C34 N34 H34A 120.0 . .
C34 N34 H34B 120.0 . .
H34A N34 H34B 120.0 . .
O31B S31 O31A 113.7(4) . .
O31B S31 O31C 110.9(4) . .
O31A S31 O31C 110.4(4) . .
O31B S31 C31 108.0(4) . .
O31A S31 C31 107.2(4) . .
O31C S31 C31 106.3(4) . .
C42 C41 H41A 109.5 . .
C42 C41 H41B 109.5 . .
H41A C41 H41B 109.5 . .
C42 C41 H41C 109.5 . .
H41A C41 H41C 109.5 . .
H41B C41 H41C 109.5 . .
C46 C42 C41 109.5(8) . .
C46 C42 C47 111.3(8) . .
C41 C42 C47 106.0(8) . .
C46 C42 C43 113.2(8) . .
C41 C42 C43 104.3(7) . .
C47 C42 C43 111.9(8) . .
C44 C43 C42 123.8(7) . .
C44 C43 H43A 106.4 . .
C42 C43 H43A 106.4 . .
C44 C43 H43B 106.4 . .
C42 C43 H43B 106.4 . .
H43A C43 H43B 106.4 . .
C43 C44 N45 106.2(7) . .
C43 C44 C49 114.7(9) . .
N45 C44 C49 104.8(8) . .
C43 C44 C48 115.4(9) . .
N45 C44 C48 105.3(8) . .
C49 C44 C48 109.4(10) . .
C42 C46 H46A 109.5 . .
C42 C46 H46B 109.5 . .
H46A C46 H46B 109.5 . .
C42 C46 H46C 109.5 . .
H46A C46 H46C 109.5 . .
H46B C46 H46C 109.5 . .
C42 C47 H47A 109.5 . .
C42 C47 H47B 109.5 . .
H47A C47 H47B 109.5 . .
C42 C47 H47C 109.5 . .
H47A C47 H47C 109.5 . .
H47B C47 H47C 109.5 . .
C44 C48 H48A 109.5 . .
C44 C48 H48B 109.5 . .
H48A C48 H48B 109.5 . .
C44 C48 H48C 109.5 . .
H48A C48 H48C 109.5 . .
H48B C48 H48C 109.5 . .
C44 C49 H49A 109.5 . .
C44 C49 H49B 109.5 . .
H49A C49 H49B 109.5 . .
C44 C49 H49C 109.5 . .
H49A C49 H49C 109.5 . .
H49B C49 H49C 109.5 . .
C44 N45 H45A 109.5 . .
C44 N45 H45B 109.5 . .
H45A N45 H45B 109.5 . .
C44 N45 H45C 109.5 . .
H45A N45 H45C 109.5 . .
H45B N45 H45C 109.5 . .

loop_
_geom_bond_atom_site_label_1
_geom_bond_atom_site_label_2
_geom_bond_distance
_geom_bond_site_symmetry_2
C1 C2 1.373(11) .
C1 C6 1.397(11) .
C1 S1 1.751(9) .
C2 C3 1.360(11) .
C2 H2 0.9500 .
C3 C4 1.402(12) .
C3 H3 0.9500 .
C4 N4 1.357(11) .
C4 C5 1.397(12) .
C5 C6 1.418(12) .
C5 H5 0.9500 .
C6 H6 0.9500 .
N4 H4A 0.8800 .
N4 H4B 0.8800 .
O1A S1 1.450(6) .
O1B S1 1.450(5) .
O1C S1 1.466(7) .
C21A C22A 1.511(19) .
C21A H21A 0.9800 .
C21A H21B 0.9800 .
C21A H21C 0.9800 .
C22A C29A 1.49(4) .
C22A C28A 1.52(5) .
C22A C23 1.56(4) .
C28A H28A 0.9800 .
C28A H28B 0.9800 .
C28A H28C 0.9800 .
C29A H29A 0.9800 .
C29A H29B 0.9800 .
C29A H29C 0.9800 .
C21B C22B 1.510(19) .
C21B H21D 0.9800 .
C21B H21E 0.9800 .
C21B H21F 0.9800 .
C22B C28B 1.52(5) .
C22B C23 1.53(4) .
C22B C29B 1.55(3) .
C28B H28D 0.9800 .
C28B H28E 0.9800 .
C28B H28F 0.9800 .
C29B H29D 0.9800 .
C29B H29E 0.9800 .
C29B H29F 0.9800 .
C23 C24 1.544(12) .
C23 H23A 0.9900 .
C23 H23B 0.9900 .
C24 C27 1.494(13) .
C24 C26 1.520(13) .
C24 N25 1.525(10) .
C26 H26A 0.9800 .
C26 H26B 0.9800 .
C26 H26C 0.9800 .
C27 H27A 0.9800 .
C27 H27B 0.9800 .
C27 H27C 0.9800 .
N25 H25A 0.9100 .
N25 H25B 0.9100 .
N25 H25C 0.9100 .
C31 C36 1.365(12) .
C31 C32 1.422(12) .
C31 S31 1.757(9) .
C32 C33 1.362(12) .
C32 H32 0.9500 .
C33 C34 1.374(12) .
C33 H33 0.9500 .
C34 N34 1.372(11) .
C34 C35 1.381(13) .
C35 C36 1.355(13) .
C35 H35 0.9500 .
C36 H36 0.9500 .
N34 H34A 0.8800 .
N34 H34B 0.8800 .
O31A S31 1.459(6) .
O31B S31 1.442(6) .
O31C S31 1.460(6) .
C41 C42 1.539(13) .
C41 H41A 0.9800 .
C41 H41B 0.9800 .
C41 H41C 0.9800 .
C42 C46 1.518(12) .
C42 C47 1.548(14) .
C42 C43 1.563(12) .
C43 C44 1.495(13) .
C43 H43A 0.9900 .
C43 H43B 0.9900 .
C44 N45 1.503(10) .
C44 C49 1.539(14) .
C44 C48 1.540(14) .
C46 H46A 0.9800 .
C46 H46B 0.9800 .
C46 H46C 0.9800 .
C47 H47A 0.9800 .
C47 H47B 0.9800 .
C47 H47C 0.9800 .
C48 H48A 0.9800 .
C48 H48B 0.9800 .
C48 H48C 0.9800 .
C49 H49A 0.9800 .
C49 H49B 0.9800 .
C49 H49C 0.9800 .
N45 H45A 0.9100 .
N45 H45B 0.9100 .
N45 H45C 0.9100 .

loop_
_geom_hbond_atom_site_label_D
_geom_hbond_atom_site_label_H
_geom_hbond_atom_site_label_A
_geom_hbond_distance_DH
_geom_hbond_distance_HA
_geom_hbond_distance_DA
_geom_hbond_angle_DHA
_geom_hbond_site_symmetry_A
N25 H25C O1A 0.91 1.92 2.811(9) 167.3 .
N34 H34A O1A 0.88 2.49 3.098(10) 126.8 .
N45 H45C O31C 0.91 1.97 2.844(9) 161.4 .
N4 H4B O31A 0.88 2.25 3.104(9) 163.1 1_455
N4 H4A O31B 0.88 2.13 2.981(10) 163.5 1_465
N25 H25A O1C 0.91 1.98 2.888(9) 172.4 2_545
N25 H25A S1 0.91 2.92 3.788(7) 160.4 2_545
N25 H25B O1C 0.91 1.92 2.827(9) 172.9 1_545
N34 H34B O1B 0.88 2.17 3.050(10) 176.3 1_545
N45 H45B O31A 0.91 1.91 2.812(9) 173.4 1_545
N45 H45A O31C 0.91 1.93 2.841(9) 175.3 2_646
